data_4073274
loop_
_publ_author_name
'Miyake, Yoshihiro'
'Nomaguchi, Yohei'
'Yuki, Masahiro'
'Nishibayashi, Yoshiaki'

_publ_section_title
;
 Synthesis and Reactivity of Diphosphine-Bridged Diruthenium Complexes
;
_journal_issue 14
_journal_name_full Organometallics
_journal_page_first 3611
_journal_paper_doi 10.1021/om070216a
_journal_volume 26
_journal_year 2007
_chemical_formula_moiety 'C28 H54 Cl2 P4 Ru2 '
_chemical_formula_sum 'C28 H54 Cl2 P4 Ru2'
_chemical_formula_weight 787.68
_space_group_IT_number 2
_symmetry_cell_setting triclinic
_symmetry_Int_Tables_number 2
_symmetry_space_group_name_Hall '-P 1'
_symmetry_space_group_name_H-M 'P -1'
_cell_angle_alpha 103.4234(16)
_cell_angle_beta 99.937(2)
_cell_angle_gamma 106.0421(11)
_cell_formula_units_Z 1
_cell_length_a 8.3837(4)
_cell_length_b 8.8397(4)
_cell_length_c 12.2277(4)
_cell_measurement_reflns_used 3708
_cell_measurement_temperature 173.1
_cell_measurement_theta_max 27.5
_cell_measurement_theta_min 2.5
_cell_volume 819.50(6)
_computing_cell_refinement PROCESS-AUTO
_computing_data_collection PROCESS-AUTO
_computing_data_reduction CrystalStructure
_computing_publication_material 'CrystalStructure 3.8'
_computing_structure_refinement CRYSTALS
_computing_structure_solution 'DIRDIF99 (PATTY)'
_diffrn_detector_area_resol_mean 10.00
_diffrn_measured_fraction_theta_full 0.976
_diffrn_measured_fraction_theta_max 0.976
_diffrn_measurement_device_type 'Rigaku RAXIS-RAPID'
_diffrn_measurement_method \w
_diffrn_radiation_type 'Mo K\a'
_diffrn_radiation_wavelength 0.71069
_diffrn_reflns_av_R_equivalents 0.039
_diffrn_reflns_limit_h_max 10
_diffrn_reflns_limit_h_min -10
_diffrn_reflns_limit_k_max 11
_diffrn_reflns_limit_k_min -11
_diffrn_reflns_limit_l_max 15
_diffrn_reflns_limit_l_min -15
_diffrn_reflns_number 7885
_diffrn_reflns_theta_full 27.47
_diffrn_reflns_theta_max 27.47
_exptl_absorpt_coefficient_mu 1.297
_exptl_absorpt_correction_T_max 0.878
_exptl_absorpt_correction_T_min 0.740
_exptl_absorpt_correction_type multi-scan
_exptl_absorpt_process_details
;
    Higashi, T. (1995). Program for Absorption Correction.
    Rigaku Corporation, Tokyo, Japan.
;
_exptl_crystal_colour brown
_exptl_crystal_density_diffrn 1.596
_exptl_crystal_density_method 'not measured'
_exptl_crystal_description platelet
_exptl_crystal_F_000 404.00
_exptl_crystal_size_max 0.40
_exptl_crystal_size_mid 0.10
_exptl_crystal_size_min 0.10
_refine_diff_density_max 1.17
_refine_diff_density_min -0.99
_refine_ls_extinction_method none
_refine_ls_goodness_of_fit_ref 1.020
_refine_ls_hydrogen_treatment refall
_refine_ls_number_parameters 190
_refine_ls_number_reflns 3663
_refine_ls_R_factor_gt 0.0380
_refine_ls_shift/su_max 0.0000
_refine_ls_structure_factor_coef Fsqd
_refine_ls_weighting_details 'w = 1/[0.0004Fo^2^ + 1.0000\s(Fo^2^)]/(4Fo^2^)'
_refine_ls_weighting_scheme calc
_refine_ls_wR_factor_ref 0.0840
_reflns_number_gt 2739
_reflns_number_total 3665
_reflns_threshold_expression F^2^>2.0\s(F^2^)
_cod_data_source_file om070216asi20070308_013450.cif
_cod_data_source_block '_compound3_________________'
_cod_original_formula_sum 'C28 H54 Cl2 P4 Ru2 '
_cod_database_code 4073274

loop_
_symmetry_equiv_pos_site_id
_symmetry_equiv_pos_as_xyz
1 +X,+Y,+Z
2 -X,-Y,-Z

loop_
_atom_site_label
_atom_site_type_symbol
_atom_site_fract_x
_atom_site_fract_y
_atom_site_fract_z
_atom_site_U_iso_or_equiv
_atom_site_adp_type
_atom_site_occupancy
_atom_site_symmetry_multiplicity
_atom_site_calc_flag
_atom_site_refinement_flags
Ru(1) Ru 0.15937(4) 0.19042(4) 0.20694(3) 0.01449(8) Uani 1.00 1 d .
Cl(1) Cl -0.09617(14) 0.27470(14) 0.16342(10) 0.0286(3) Uani 1.00 1 d .
P(1) P 0.20629(13) 0.20477(12) 0.03015(9) 0.0164(2) Uani 1.00 1 d .
P(2) P 0.00568(13) 0.08159(12) -0.13965(10) 0.0170(2) Uani 1.00 1 d .
C(1) C 0.2752(5) 0.1705(5) 0.3814(3) 0.0207(11) Uani 1.00 1 d .
C(2) C 0.1998(5) 0.2960(5) 0.3968(3) 0.0217(11) Uani 1.00 1 d .
C(3) C 0.2912(5) 0.4222(5) 0.3519(3) 0.0224(11) Uani 1.00 1 d .
C(4) C 0.4189(5) 0.3707(5) 0.3087(3) 0.0236(11) Uani 1.00 1 d .
C(5) C 0.4055(5) 0.2114(5) 0.3208(3) 0.0217(11) Uani 1.00 1 d .
C(6) C 0.2540(5) 0.0376(5) 0.4397(4) 0.0283(12) Uani 1.00 1 d .
C(7) C 0.0576(5) 0.3065(6) 0.4553(4) 0.0316(13) Uani 1.00 1 d .
C(8) C 0.2619(6) 0.5837(5) 0.3629(4) 0.0364(14) Uani 1.00 1 d .
C(9) C 0.5660(5) 0.4780(6) 0.2754(4) 0.0398(14) Uani 1.00 1 d .
C(10) C 0.5325(5) 0.1219(6) 0.3021(4) 0.0334(14) Uani 1.00 1 d .
C(11) C 0.3852(5) 0.1397(6) -0.0068(4) 0.0321(13) Uani 1.00 1 d .
C(12) C 0.2681(6) 0.4185(5) 0.0250(4) 0.0297(13) Uani 1.00 1 d .
C(13) C 0.1365(6) 0.1350(5) -0.2405(4) 0.0318(13) Uani 1.00 1 d .
C(14) C -0.1139(6) 0.2266(5) -0.1333(4) 0.0287(12) Uani 1.00 1 d .
H(1) H 0.1652 0.0387 0.4810 0.035 Uiso 1.00 1 c R
H(2) H 0.3613 0.0562 0.4942 0.035 Uiso 1.00 1 c R
H(3) H 0.2211 -0.0683 0.3812 0.035 Uiso 1.00 1 c R
H(4) H 0.0371 0.4100 0.4583 0.040 Uiso 1.00 1 c R
H(5) H 0.0903 0.3004 0.5338 0.040 Uiso 1.00 1 c R
H(6) H -0.0461 0.2156 0.4118 0.040 Uiso 1.00 1 c R
H(7) H 0.3393 0.6483 0.3276 0.040 Uiso 1.00 1 c R
H(8) H 0.2838 0.6424 0.4445 0.040 Uiso 1.00 1 c R
H(9) H 0.1443 0.5649 0.3234 0.040 Uiso 1.00 1 c R
H(10) H 0.6434 0.4178 0.2567 0.042 Uiso 1.00 1 c R
H(11) H 0.6278 0.5767 0.3399 0.042 Uiso 1.00 1 c R
H(12) H 0.5208 0.5082 0.2082 0.042 Uiso 1.00 1 c R
H(13) H 0.5026 0.0239 0.3274 0.043 Uiso 1.00 1 c R
H(14) H 0.6469 0.1937 0.3465 0.043 Uiso 1.00 1 c R
H(15) H 0.5304 0.0906 0.2202 0.043 Uiso 1.00 1 c R
H(16) H 0.4901 0.2336 0.0207 0.041 Uiso 1.00 1 c R
H(17) H 0.3612 0.0944 -0.0904 0.041 Uiso 1.00 1 c R
H(18) H 0.3986 0.0562 0.0300 0.041 Uiso 1.00 1 c R
H(19) H 0.1660 0.4439 -0.0031 0.036 Uiso 1.00 1 c R
H(20) H 0.3426 0.4324 -0.0271 0.036 Uiso 1.00 1 c R
H(21) H 0.3282 0.4923 0.1023 0.036 Uiso 1.00 1 c R
H(22) H 0.1328 0.2389 -0.2525 0.036 Uiso 1.00 1 c R
H(23) H 0.0912 0.0489 -0.3143 0.036 Uiso 1.00 1 c R
H(24) H 0.2543 0.1448 -0.2081 0.036 Uiso 1.00 1 c R
H(25) H -0.2056 0.1948 -0.0959 0.036 Uiso 1.00 1 c R
H(26) H -0.1622 0.2262 -0.2115 0.036 Uiso 1.00 1 c R
H(27) H -0.0366 0.3363 -0.0891 0.036 Uiso 1.00 1 c R

loop_
_atom_site_aniso_label
_atom_site_aniso_U_11
_atom_site_aniso_U_22
_atom_site_aniso_U_33
_atom_site_aniso_U_12
_atom_site_aniso_U_13
_atom_site_aniso_U_23
Ru(1) 0.01432(16) 0.01556(17) 0.01458(18) 0.00483(12) 0.00469(13) 0.00565(13)
Cl(1) 0.0244(5) 0.0346(6) 0.0311(6) 0.0158(4) 0.0082(5) 0.0099(5)
P(1) 0.0161(5) 0.0165(5) 0.0165(5) 0.0038(4) 0.0050(4) 0.0058(4)
P(2) 0.0198(5) 0.0162(5) 0.0165(5) 0.0053(4) 0.0061(4) 0.0073(4)
C(1) 0.023(2) 0.025(2) 0.018(2) 0.0099(18) 0.0042(18) 0.0101(19)
C(2) 0.024(2) 0.025(2) 0.015(2) 0.0082(18) 0.0056(18) 0.0032(18)
C(3) 0.025(2) 0.017(2) 0.018(2) 0.0042(17) -0.0012(18) -0.0004(18)
C(4) 0.020(2) 0.028(2) 0.014(2) -0.0017(18) -0.0018(18) 0.0047(19)
C(5) 0.016(2) 0.032(2) 0.016(2) 0.0074(18) 0.0020(17) 0.0066(19)
C(6) 0.032(2) 0.031(2) 0.025(2) 0.011(2) 0.003(2) 0.015(2)
C(7) 0.036(2) 0.043(2) 0.021(2) 0.020(2) 0.014(2) 0.005(2)
C(8) 0.051(3) 0.018(2) 0.031(2) 0.010(2) -0.002(2) 0.001(2)
C(9) 0.024(2) 0.049(3) 0.031(3) -0.010(2) 0.000(2) 0.015(2)
C(10) 0.025(2) 0.051(3) 0.031(2) 0.021(2) 0.010(2) 0.012(2)
C(11) 0.024(2) 0.045(2) 0.032(2) 0.013(2) 0.015(2) 0.012(2)
C(12) 0.036(2) 0.022(2) 0.031(2) 0.004(2) 0.010(2) 0.012(2)
C(13) 0.035(2) 0.033(2) 0.021(2) -0.002(2) 0.009(2) 0.011(2)
C(14) 0.037(2) 0.025(2) 0.027(2) 0.015(2) 0.004(2) 0.010(2)

loop_
_atom_type_symbol
_atom_type_description
_atom_type_scat_dispersion_real
_atom_type_scat_dispersion_imag
_atom_type_scat_source
C C 0.003 0.002
;
International Tables for Crystallography
(1992, Vol. C, Tables 4.2.6.8 and 6.1.1.4)
;
H H 0.000 0.000
;
International Tables for Crystallography
(1992, Vol. C, Table 6.1.1.4)
;
Ru Ru -1.259 0.836
;
International Tables for Crystallography
(1992, Vol. C, Tables 4.2.6.8 and 6.1.1.4)
;
Cl Cl 0.148 0.159
;
International Tables for Crystallography
(1992, Vol. C, Tables 4.2.6.8 and 6.1.1.4)
;
P P 0.102 0.094
;
International Tables for Crystallography
(1992, Vol. C, Tables 4.2.6.8 and 6.1.1.4)
;

loop_
_geom_angle_atom_site_label_1
_geom_angle_atom_site_label_2
_geom_angle_atom_site_label_3
_geom_angle
_geom_angle_publ_flag
_geom_angle_site_symmetry_1
_geom_angle_site_symmetry_3
Cl(1) Ru(1) P(1) 89.77(4) yes . .
Cl(1) Ru(1) P(2) 91.15(3) yes . 2_555
Cl(1) Ru(1) C(1) 124.64(13) yes . .
Cl(1) Ru(1) C(2) 91.89(13) yes . .
Cl(1) Ru(1) C(3) 90.99(13) yes . .
Cl(1) Ru(1) C(4) 122.70(13) yes . .
Cl(1) Ru(1) C(5) 152.47(12) yes . .
P(1) Ru(1) P(2) 94.43(4) yes . 2_555
P(1) Ru(1) C(1) 144.53(12) yes . .
P(1) Ru(1) C(2) 152.67(11) yes . .
P(1) Ru(1) C(3) 114.75(13) yes . .
P(1) Ru(1) C(4) 94.36(12) yes . .
P(1) Ru(1) C(5) 107.67(13) yes . .
P(2) Ru(1) C(1) 93.27(10) yes 2_555 .
P(2) Ru(1) C(2) 112.80(11) yes 2_555 .
P(2) Ru(1) C(3) 150.75(13) yes 2_555 .
P(2) Ru(1) C(4) 144.98(13) yes 2_555 .
P(2) Ru(1) C(5) 108.03(12) yes 2_555 .
C(1) Ru(1) C(2) 36.83(18) yes . .
C(1) Ru(1) C(3) 62.02(16) yes . .
C(1) Ru(1) C(4) 61.49(16) yes . .
C(1) Ru(1) C(5) 37.45(17) yes . .
C(2) Ru(1) C(3) 37.97(17) yes . .
C(2) Ru(1) C(4) 62.13(16) yes . .
C(2) Ru(1) C(5) 62.82(17) yes . .
C(3) Ru(1) C(4) 36.74(17) yes . .
C(3) Ru(1) C(5) 62.60(17) yes . .
C(4) Ru(1) C(5) 37.25(18) yes . .
Ru(1) P(1) P(2) 124.22(5) yes . .
Ru(1) P(1) C(11) 115.61(18) yes . .
Ru(1) P(1) C(12) 111.00(17) yes . .
P(2) P(1) C(11) 100.60(14) yes . .
P(2) P(1) C(12) 99.77(15) yes . .
C(11) P(1) C(12) 102.6(2) yes . .
Ru(1) P(2) P(1) 125.96(6) yes 2_555 .
Ru(1) P(2) C(13) 110.37(14) yes 2_555 .
Ru(1) P(2) C(14) 115.07(13) yes 2_555 .
P(1) P(2) C(13) 99.75(13) yes . .
P(1) P(2) C(14) 100.14(13) yes . .
C(13) P(2) C(14) 102.3(2) yes . .
Ru(1) C(1) C(2) 70.3(2) yes . .
Ru(1) C(1) C(5) 69.8(2) yes . .
Ru(1) C(1) C(6) 135.8(2) yes . .
C(2) C(1) C(5) 108.5(4) yes . .
C(2) C(1) C(6) 126.4(4) yes . .
C(5) C(1) C(6) 123.8(4) yes . .
Ru(1) C(2) C(1) 72.9(2) yes . .
Ru(1) C(2) C(3) 71.2(2) yes . .
Ru(1) C(2) C(7) 124.1(2) yes . .
C(1) C(2) C(3) 107.6(4) yes . .
C(1) C(2) C(7) 127.7(4) yes . .
C(3) C(2) C(7) 124.6(4) yes . .
Ru(1) C(3) C(2) 70.8(2) yes . .
Ru(1) C(3) C(4) 72.5(2) yes . .
Ru(1) C(3) C(8) 126.9(3) yes . .
C(2) C(3) C(4) 107.7(4) yes . .
C(2) C(3) C(8) 124.1(4) yes . .
C(4) C(3) C(8) 127.9(4) yes . .
Ru(1) C(4) C(3) 70.7(2) yes . .
Ru(1) C(4) C(5) 70.1(2) yes . .
Ru(1) C(4) C(9) 133.4(3) yes . .
C(3) C(4) C(5) 108.9(4) yes . .
C(3) C(4) C(9) 125.5(4) yes . .
C(5) C(4) C(9) 124.7(4) yes . .
Ru(1) C(5) C(1) 72.7(2) yes . .
Ru(1) C(5) C(4) 72.6(2) yes . .
Ru(1) C(5) C(10) 131.6(2) yes . .
C(1) C(5) C(4) 107.1(4) yes . .
C(1) C(5) C(10) 125.0(4) yes . .
C(4) C(5) C(10) 126.2(4) yes . .
C(1) C(6) H(1) 109.4 no . .
C(1) C(6) H(2) 109.6 no . .
C(1) C(6) H(3) 109.1 no . .
H(1) C(6) H(2) 109.5 no . .
H(1) C(6) H(3) 109.5 no . .
H(2) C(6) H(3) 109.8 no . .
C(2) C(7) H(4) 109.9 no . .
C(2) C(7) H(5) 109.3 no . .
C(2) C(7) H(6) 109.2 no . .
H(4) C(7) H(5) 109.3 no . .
H(4) C(7) H(6) 109.5 no . .
H(5) C(7) H(6) 109.7 no . .
C(3) C(8) H(7) 109.0 no . .
C(3) C(8) H(8) 109.5 no . .
C(3) C(8) H(9) 109.5 no . .
H(7) C(8) H(8) 109.6 no . .
H(7) C(8) H(9) 109.5 no . .
H(8) C(8) H(9) 109.7 no . .
C(4) C(9) H(10) 109.7 no . .
C(4) C(9) H(11) 109.5 no . .
C(4) C(9) H(12) 109.2 no . .
H(10) C(9) H(11) 109.4 no . .
H(10) C(9) H(12) 109.5 no . .
H(11) C(9) H(12) 109.6 no . .
C(5) C(10) H(13) 109.6 no . .
C(5) C(10) H(14) 109.5 no . .
C(5) C(10) H(15) 109.6 no . .
H(13) C(10) H(14) 109.4 no . .
H(13) C(10) H(15) 109.5 no . .
H(14) C(10) H(15) 109.3 no . .
P(1) C(11) H(16) 109.6 no . .
P(1) C(11) H(17) 109.5 no . .
P(1) C(11) H(18) 109.3 no . .
H(16) C(11) H(17) 109.5 no . .
H(16) C(11) H(18) 109.5 no . .
H(17) C(11) H(18) 109.5 no . .
P(1) C(12) H(19) 109.4 no . .
P(1) C(12) H(20) 109.5 no . .
P(1) C(12) H(21) 109.4 no . .
H(19) C(12) H(20) 109.5 no . .
H(19) C(12) H(21) 109.5 no . .
H(20) C(12) H(21) 109.5 no . .
P(2) C(13) H(22) 109.8 no . .
P(2) C(13) H(23) 109.2 no . .
P(2) C(13) H(24) 109.5 no . .
H(22) C(13) H(23) 109.5 no . .
H(22) C(13) H(24) 109.5 no . .
H(23) C(13) H(24) 109.5 no . .
P(2) C(14) H(25) 109.7 no . .
P(2) C(14) H(26) 109.6 no . .
P(2) C(14) H(27) 109.2 no . .
H(25) C(14) H(26) 109.5 no . .
H(25) C(14) H(27) 109.5 no . .
H(26) C(14) H(27) 109.5 no . .

loop_
_geom_bond_atom_site_label_1
_geom_bond_atom_site_label_2
_geom_bond_distance
_geom_bond_publ_flag
_geom_bond_site_symmetry_2
Ru(1) Cl(1) 2.4700(13) yes .
Ru(1) P(1) 2.2885(12) yes .
Ru(1) P(2) 2.2854(9) yes 2_555
Ru(1) C(1) 2.253(4) yes .
Ru(1) C(2) 2.219(4) yes .
Ru(1) C(3) 2.225(3) yes .
Ru(1) C(4) 2.248(3) yes .
Ru(1) C(5) 2.215(4) yes .
P(1) P(2) 2.2490(13) yes .
P(1) C(11) 1.837(5) yes .
P(1) C(12) 1.836(4) yes .
P(2) C(13) 1.844(5) yes .
P(2) C(14) 1.829(5) yes .
C(1) C(2) 1.413(7) yes .
C(1) C(5) 1.435(6) yes .
C(1) C(6) 1.496(7) yes .
C(2) C(3) 1.446(6) yes .
C(2) C(7) 1.506(7) yes .
C(3) C(4) 1.410(7) yes .
C(3) C(8) 1.494(7) yes .
C(4) C(5) 1.426(7) yes .
C(4) C(9) 1.514(6) yes .
C(5) C(10) 1.510(7) yes .
C(6) H(1) 0.970 no .
C(6) H(2) 0.970 no .
C(6) H(3) 0.970 no .
C(7) H(4) 0.970 no .
C(7) H(5) 0.970 no .
C(7) H(6) 0.970 no .
C(8) H(7) 0.970 no .
C(8) H(8) 0.970 no .
C(8) H(9) 0.970 no .
C(9) H(10) 0.970 no .
C(9) H(11) 0.970 no .
C(9) H(12) 0.970 no .
C(10) H(13) 0.970 no .
C(10) H(14) 0.970 no .
C(10) H(15) 0.970 no .
C(11) H(16) 0.970 no .
C(11) H(17) 0.970 no .
C(11) H(18) 0.970 no .
C(12) H(19) 0.970 no .
C(12) H(20) 0.970 no .
C(12) H(21) 0.970 no .
C(13) H(22) 0.970 no .
C(13) H(23) 0.970 no .
C(13) H(24) 0.970 no .
C(14) H(25) 0.970 no .
C(14) H(26) 0.970 no .
C(14) H(27) 0.970 no .

loop_
_geom_contact_atom_site_label_1
_geom_contact_atom_site_label_2
_geom_contact_distance
_geom_contact_site_symmetry_2
C(11) C(11) 3.540(8) 2_655
Cl(1) H(10) 3.064 1_455
Cl(1) H(14) 3.424 1_455
Cl(1) H(15) 3.375 1_455
Cl(1) H(16) 3.483 1_455
C(1) H(11) 3.431 2_666
C(2) H(11) 3.087 2_666
C(5) H(8) 3.245 2_666
C(6) H(2) 3.554 2_656
C(6) H(6) 3.488 2_556
C(6) H(8) 3.583 1_545
C(6) H(11) 3.580 2_666
C(6) H(13) 3.449 2_656
C(6) H(23) 3.503 1_556
C(7) H(1) 3.445 2_556
C(7) H(4) 2.861 2_566
C(7) H(8) 3.400 2_566
C(7) H(9) 3.562 2_566
C(7) H(11) 3.051 2_666
C(7) H(14) 3.244 1_455
C(8) H(3) 3.149 1_565
C(8) H(14) 3.473 2_666
C(8) H(26) 2.939 2_565
C(9) H(5) 3.165 2_666
C(9) H(20) 3.467 2_665
C(9) H(22) 3.130 2_665
C(10) H(2) 3.363 2_656
C(10) H(6) 3.346 1_655
C(10) H(8) 3.147 2_666
C(10) H(17) 3.253 2_655
C(10) H(24) 3.443 2_655
C(11) H(15) 3.229 2_655
C(11) H(17) 3.593 2_655
C(11) H(18) 2.837 2_655
C(12) H(16) 3.408 2_665
C(12) H(20) 3.157 2_665
C(12) H(25) 3.533 2_565
C(12) H(27) 3.337 2_565
C(13) H(1) 3.380 1_554
C(13) H(5) 3.423 1_554
C(13) H(11) 3.370 2_665
C(13) H(12) 3.518 2_665
C(14) H(7) 3.356 2_565
C(14) H(9) 3.303 2_565
C(14) H(19) 3.187 2_565
C(14) H(21) 3.436 2_565
H(1) C(7) 3.445 2_556
H(1) C(13) 3.380 1_556
H(1) H(1) 2.811 2_556
H(1) H(5) 3.110 2_556
H(1) H(6) 2.890 2_556
H(1) H(11) 3.367 2_666
H(1) H(13) 3.571 2_656
H(1) H(22) 3.423 1_556
H(1) H(23) 2.668 1_556
H(1) H(24) 3.587 1_556
H(2) C(6) 3.554 2_656
H(2) C(10) 3.363 2_656
H(2) H(2) 2.765 2_656
H(2) H(3) 3.531 2_656
H(2) H(6) 3.592 2_556
H(2) H(7) 3.117 2_666
H(2) H(8) 3.419 1_545
H(2) H(8) 3.231 2_666
H(2) H(11) 3.372 2_666
H(2) H(13) 2.621 2_656
H(2) H(14) 3.261 2_656
H(2) H(23) 3.526 1_556
H(3) C(8) 3.149 1_545
H(3) H(2) 3.531 2_656
H(3) H(5) 3.327 2_556
H(3) H(6) 3.466 2_556
H(3) H(7) 2.919 1_545
H(3) H(8) 2.989 1_545
H(3) H(9) 3.009 1_545
H(4) C(7) 2.861 2_566
H(4) H(4) 1.993 2_566
H(4) H(5) 3.022 2_566
H(4) H(6) 3.296 2_566
H(4) H(8) 3.088 2_566
H(4) H(9) 3.286 2_566
H(4) H(11) 3.360 2_666
H(4) H(14) 3.164 1_455
H(5) C(9) 3.165 2_666
H(5) C(13) 3.423 1_556
H(5) H(1) 3.110 2_556
H(5) H(3) 3.327 2_556
H(5) H(4) 3.022 2_566
H(5) H(8) 3.356 2_566
H(5) H(9) 3.138 2_566
H(5) H(10) 3.121 2_666
H(5) H(11) 2.386 2_666
H(5) H(22) 2.774 1_556
H(5) H(23) 3.211 1_556
H(6) C(6) 3.488 2_556
H(6) C(10) 3.346 1_455
H(6) H(1) 2.890 2_556
H(6) H(2) 3.592 2_556
H(6) H(3) 3.466 2_556
H(6) H(4) 3.296 2_566
H(6) H(8) 3.194 2_566
H(6) H(13) 3.542 1_455
H(6) H(14) 2.498 1_455
H(7) C(14) 3.356 2_565
H(7) H(2) 3.117 2_666
H(7) H(3) 2.919 1_565
H(7) H(13) 3.223 1_565
H(7) H(25) 3.576 2_565
H(7) H(26) 2.523 2_565
H(7) H(27) 3.575 2_565
H(8) C(5) 3.245 2_666
H(8) C(6) 3.583 1_565
H(8) C(7) 3.400 2_566
H(8) C(10) 3.147 2_666
H(8) H(2) 3.419 1_565
H(8) H(2) 3.231 2_666
H(8) H(3) 2.989 1_565
H(8) H(4) 3.088 2_566
H(8) H(5) 3.356 2_566
H(8) H(6) 3.194 2_566
H(8) H(13) 3.351 2_666
H(8) H(14) 2.504 2_666
H(8) H(26) 3.420 2_565
H(9) C(7) 3.562 2_566
H(9) C(14) 3.303 2_565
H(9) H(3) 3.009 1_565
H(9) H(4) 3.286 2_566
H(9) H(5) 3.138 2_566
H(9) H(22) 3.375 2_565
H(9) H(26) 2.530 2_565
H(9) H(27) 3.239 2_565
H(10) Cl(1) 3.064 1_655
H(10) H(5) 3.121 2_666
H(10) H(20) 3.377 2_665
H(10) H(22) 3.113 2_665
H(11) C(1) 3.431 2_666
H(11) C(2) 3.087 2_666
H(11) C(6) 3.580 2_666
H(11) C(7) 3.051 2_666
H(11) C(13) 3.370 2_665
H(11) H(1) 3.367 2_666
H(11) H(2) 3.372 2_666
H(11) H(4) 3.360 2_666
H(11) H(5) 2.386 2_666
H(11) H(22) 2.751 2_665
H(11) H(24) 3.269 2_665
H(12) C(13) 3.518 2_665
H(12) H(20) 2.753 2_665
H(12) H(22) 3.005 2_665
H(12) H(24) 3.126 2_665
H(13) C(6) 3.449 2_656
H(13) H(1) 3.571 2_656
H(13) H(2) 2.621 2_656
H(13) H(6) 3.542 1_655
H(13) H(7) 3.223 1_545
H(13) H(8) 3.351 2_666
H(13) H(17) 3.345 2_655
H(13) H(24) 3.194 2_655
H(14) Cl(1) 3.424 1_655
H(14) C(7) 3.244 1_655
H(14) C(8) 3.473 2_666
H(14) H(2) 3.261 2_656
H(14) H(4) 3.164 1_655
H(14) H(6) 2.498 1_655
H(14) H(8) 2.504 2_666
H(14) H(17) 3.525 2_655
H(14) H(23) 3.476 2_655
H(14) H(24) 3.465 2_655
H(15) Cl(1) 3.375 1_655
H(15) C(11) 3.229 2_655
H(15) H(16) 3.543 2_655
H(15) H(17) 2.477 2_655
H(15) H(18) 3.258 2_655
H(15) H(24) 3.105 2_655
H(16) Cl(1) 3.483 1_655
H(16) C(12) 3.408 2_665
H(16) H(15) 3.543 2_655
H(16) H(18) 2.933 2_655
H(16) H(19) 3.527 2_665
H(16) H(20) 2.873 2_665
H(16) H(21) 3.300 2_665
H(16) H(25) 3.189 1_655
H(17) C(10) 3.253 2_655
H(17) C(11) 3.593 2_655
H(17) H(13) 3.345 2_655
H(17) H(14) 3.525 2_655
H(17) H(15) 2.477 2_655
H(17) H(18) 2.792 2_655
H(17) H(25) 3.509 1_655
H(18) C(11) 2.837 2_655
H(18) H(15) 3.258 2_655
H(18) H(16) 2.933 2_655
H(18) H(17) 2.792 2_655
H(18) H(18) 2.333 2_655
H(19) C(14) 3.187 2_565
H(19) H(16) 3.527 2_665
H(19) H(19) 3.209 2_565
H(19) H(25) 3.042 2_565
H(19) H(26) 3.452 2_565
H(19) H(27) 2.605 2_565
H(20) C(9) 3.467 2_665
H(20) C(12) 3.157 2_665
H(20) H(10) 3.377 2_665
H(20) H(12) 2.753 2_665
H(20) H(16) 2.873 2_665
H(20) H(20) 2.473 2_665
H(20) H(21) 3.009 2_665
H(21) C(14) 3.436 2_565
H(21) H(16) 3.300 2_665
H(21) H(20) 3.009 2_665
H(21) H(25) 3.218 2_565
H(21) H(26) 3.305 2_565
H(21) H(27) 3.212 2_565
H(22) C(9) 3.130 2_665
H(22) H(1) 3.423 1_554
H(22) H(5) 2.774 1_554
H(22) H(9) 3.375 2_565
H(22) H(10) 3.113 2_665
H(22) H(11) 2.751 2_665
H(22) H(12) 3.005 2_665
H(23) C(6) 3.503 1_554
H(23) H(1) 2.668 1_554
H(23) H(2) 3.526 1_554
H(23) H(5) 3.211 1_554
H(23) H(14) 3.476 2_655
H(24) C(10) 3.443 2_655
H(24) H(1) 3.587 1_554
H(24) H(11) 3.269 2_665
H(24) H(12) 3.126 2_665
H(24) H(13) 3.194 2_655
H(24) H(14) 3.465 2_655
H(24) H(15) 3.105 2_655
H(25) C(12) 3.533 2_565
H(25) H(7) 3.576 2_565
H(25) H(16) 3.189 1_455
H(25) H(17) 3.509 1_455
H(25) H(19) 3.042 2_565
H(25) H(21) 3.218 2_565
H(26) C(8) 2.939 2_565
H(26) H(7) 2.523 2_565
H(26) H(8) 3.420 2_565
H(26) H(9) 2.530 2_565
H(26) H(19) 3.452 2_565
H(26) H(21) 3.305 2_565
H(27) C(12) 3.337 2_565
H(27) H(7) 3.575 2_565
H(27) H(9) 3.239 2_565
H(27) H(19) 2.605 2_565
H(27) H(21) 3.212 2_565
H(27) H(27) 3.021 2_565
Ru(1) Ru(1) 5.1513(4) 2_555

loop_
_geom_torsion_atom_site_label_1
_geom_torsion_atom_site_label_2
_geom_torsion_atom_site_label_3
_geom_torsion_atom_site_label_4
_geom_torsion
_geom_torsion_site_symmetry_1
_geom_torsion_site_symmetry_3
_geom_torsion_site_symmetry_4
Cl(1) Ru(1) P(1) P(2) -51.04(7) . . .
Cl(1) Ru(1) P(1) C(11) -175.98(15) . . .
Cl(1) Ru(1) P(1) C(12) 67.71(17) . . .
Cl(1) Ru(1) P(2) P(1) 48.71(7) . 2_555 2_555
Cl(1) Ru(1) P(2) C(13) -70.80(18) . 2_555 2_555
Cl(1) Ru(1) P(2) C(14) 174.12(19) . 2_555 2_555
Cl(1) Ru(1) C(1) C(2) -31.2(2) . . .
Cl(1) Ru(1) C(1) C(5) -150.5(2) . . .
Cl(1) Ru(1) C(1) C(6) 91.3(5) . . .
Cl(1) Ru(1) C(2) C(1) 154.8(2) . . .
Cl(1) Ru(1) C(2) C(3) -89.2(2) . . .
Cl(1) Ru(1) C(2) C(7) 30.4(4) . . .
Cl(1) Ru(1) C(3) C(2) 91.8(2) . . .
Cl(1) Ru(1) C(3) C(4) -151.7(2) . . .
Cl(1) Ru(1) C(3) C(8) -26.9(4) . . .
Cl(1) Ru(1) C(4) C(3) 34.3(3) . . .
Cl(1) Ru(1) C(4) C(5) 153.7(2) . . .
Cl(1) Ru(1) C(4) C(9) -86.8(5) . . .
Cl(1) Ru(1) C(5) C(1) 61.1(3) . . .
Cl(1) Ru(1) C(5) C(4) -53.7(4) . . .
Cl(1) Ru(1) C(5) C(10) -177.1(3) . . .
P(1) Ru(1) P(2) P(1) -41.15(8) . 2_555 2_555
P(1) Ru(1) P(2) C(13) -160.66(18) . 2_555 2_555
P(1) Ru(1) P(2) C(14) 84.26(19) . 2_555 2_555
P(2) Ru(1) P(1) P(2) 40.10(7) 2_555 . .
P(2) Ru(1) P(1) C(11) -84.84(15) 2_555 . .
P(2) Ru(1) P(1) C(12) 158.85(17) 2_555 . .
P(1) Ru(1) C(1) C(2) 132.8(2) . . .
P(1) Ru(1) C(1) C(5) 13.5(3) . . .
P(1) Ru(1) C(1) C(6) -104.7(4) . . .
C(1) Ru(1) P(1) P(2) 142.06(18) . . .
C(1) Ru(1) P(1) C(11) 17.1(2) . . .
C(1) Ru(1) P(1) C(12) -99.2(2) . . .
P(1) Ru(1) C(2) C(1) -112.1(3) . . .
P(1) Ru(1) C(2) C(3) 4.0(4) . . .
P(1) Ru(1) C(2) C(7) 123.6(3) . . .
C(2) Ru(1) P(1) P(2) -144.7(2) . . .
C(2) Ru(1) P(1) C(11) 90.4(3) . . .
C(2) Ru(1) P(1) C(12) -26.0(3) . . .
P(1) Ru(1) C(3) C(2) -178.0(2) . . .
P(1) Ru(1) C(3) C(4) -61.5(3) . . .
P(1) Ru(1) C(3) C(8) 63.3(4) . . .
C(3) Ru(1) P(1) P(2) -142.02(15) . . .
C(3) Ru(1) P(1) C(11) 93.0(2) . . .
C(3) Ru(1) P(1) C(12) -23.3(2) . . .
P(1) Ru(1) C(4) C(3) 126.9(2) . . .
P(1) Ru(1) C(4) C(5) -113.7(2) . . .
P(1) Ru(1) C(4) C(9) 5.7(5) . . .
C(4) Ru(1) P(1) P(2) -173.83(14) . . .
C(4) Ru(1) P(1) C(11) 61.2(2) . . .
C(4) Ru(1) P(1) C(12) -55.1(2) . . .
P(1) Ru(1) C(5) C(1) -171.8(2) . . .
P(1) Ru(1) C(5) C(4) 73.3(2) . . .
P(1) Ru(1) C(5) C(10) -50.1(4) . . .
C(5) Ru(1) P(1) P(2) 150.62(13) . . .
C(5) Ru(1) P(1) C(11) 25.68(19) . . .
C(5) Ru(1) P(1) C(12) -90.6(2) . . .
P(2) Ru(1) C(1) C(2) -124.8(2) 2_555 . .
P(2) Ru(1) C(1) C(5) 115.8(2) 2_555 . .
P(2) Ru(1) C(1) C(6) -2.4(5) 2_555 . .
C(1) Ru(1) P(2) P(1) 173.50(14) . 2_555 2_555
C(1) Ru(1) P(2) C(13) 54.0(2) . 2_555 2_555
C(1) Ru(1) P(2) C(14) -61.1(2) . 2_555 2_555
P(2) Ru(1) C(2) C(1) 62.7(2) 2_555 . .
P(2) Ru(1) C(2) C(3) 178.8(2) 2_555 . .
P(2) Ru(1) C(2) C(7) -61.6(4) 2_555 . .
C(2) Ru(1) P(2) P(1) 141.24(15) . 2_555 2_555
C(2) Ru(1) P(2) C(13) 21.7(2) . 2_555 2_555
C(2) Ru(1) P(2) C(14) -93.3(2) . 2_555 2_555
P(2) Ru(1) C(3) C(2) -2.3(4) 2_555 . .
P(2) Ru(1) C(3) C(4) 114.2(3) 2_555 . .
P(2) Ru(1) C(3) C(8) -121.1(4) 2_555 . .
C(3) Ru(1) P(2) P(1) 142.8(2) . 2_555 2_555
C(3) Ru(1) P(2) C(13) 23.3(3) . 2_555 2_555
C(3) Ru(1) P(2) C(14) -91.8(3) . 2_555 2_555
P(2) Ru(1) C(4) C(3) -129.0(2) 2_555 . .
P(2) Ru(1) C(4) C(5) -9.6(3) 2_555 . .
P(2) Ru(1) C(4) C(9) 109.8(5) 2_555 . .
C(4) Ru(1) P(2) P(1) -145.2(2) . 2_555 2_555
C(4) Ru(1) P(2) C(13) 95.2(2) . 2_555 2_555
C(4) Ru(1) P(2) C(14) -19.8(3) . 2_555 2_555
P(2) Ru(1) C(5) C(1) -71.0(2) 2_555 . .
P(2) Ru(1) C(5) C(4) 174.2(2) 2_555 . .
P(2) Ru(1) C(5) C(10) 50.8(4) 2_555 . .
C(5) Ru(1) P(2) P(1) -151.36(14) . 2_555 2_555
C(5) Ru(1) P(2) C(13) 89.1(2) . 2_555 2_555
C(5) Ru(1) P(2) C(14) -25.9(2) . 2_555 2_555
C(1) Ru(1) C(2) C(3) 116.0(3) . . .
C(1) Ru(1) C(2) C(7) -124.4(5) . . .
C(2) Ru(1) C(1) C(5) -119.4(3) . . .
C(2) Ru(1) C(1) C(6) 122.5(6) . . .
C(1) Ru(1) C(3) C(2) -37.6(2) . . .
C(1) Ru(1) C(3) C(4) 78.9(3) . . .
C(1) Ru(1) C(3) C(8) -156.3(4) . . .
C(3) Ru(1) C(1) C(2) 38.8(2) . . .
C(3) Ru(1) C(1) C(5) -80.6(2) . . .
C(3) Ru(1) C(1) C(6) 161.2(5) . . .
C(1) Ru(1) C(4) C(3) -80.5(3) . . .
C(1) Ru(1) C(4) C(5) 38.9(2) . . .
C(1) Ru(1) C(4) C(9) 158.4(5) . . .
C(4) Ru(1) C(1) C(2) 80.7(2) . . .
C(4) Ru(1) C(1) C(5) -38.7(2) . . .
C(4) Ru(1) C(1) C(6) -156.9(5) . . .
C(1) Ru(1) C(5) C(4) -114.8(3) . . .
C(1) Ru(1) C(5) C(10) 121.8(5) . . .
C(5) Ru(1) C(1) C(2) 119.4(3) . . .
C(5) Ru(1) C(1) C(6) -118.2(6) . . .
C(2) Ru(1) C(3) C(4) 116.5(4) . . .
C(2) Ru(1) C(3) C(8) -118.7(5) . . .
C(3) Ru(1) C(2) C(1) -116.0(3) . . .
C(3) Ru(1) C(2) C(7) 119.6(5) . . .
C(2) Ru(1) C(4) C(3) -38.5(2) . . .
C(2) Ru(1) C(4) C(5) 80.9(3) . . .
C(2) Ru(1) C(4) C(9) -159.6(5) . . .
C(4) Ru(1) C(2) C(1) -78.8(2) . . .
C(4) Ru(1) C(2) C(3) 37.3(2) . . .
C(4) Ru(1) C(2) C(7) 156.8(4) . . .
C(2) Ru(1) C(5) C(1) 36.0(2) . . .
C(2) Ru(1) C(5) C(4) -78.9(2) . . .
C(2) Ru(1) C(5) C(10) 157.8(5) . . .
C(5) Ru(1) C(2) C(1) -36.6(2) . . .
C(5) Ru(1) C(2) C(3) 79.5(2) . . .
C(5) Ru(1) C(2) C(7) -160.9(4) . . .
C(3) Ru(1) C(4) C(5) 119.4(4) . . .
C(3) Ru(1) C(4) C(9) -121.1(6) . . .
C(4) Ru(1) C(3) C(2) -116.5(4) . . .
C(4) Ru(1) C(3) C(8) 124.7(5) . . .
C(3) Ru(1) C(5) C(1) 78.9(2) . . .
C(3) Ru(1) C(5) C(4) -35.9(2) . . .
C(3) Ru(1) C(5) C(10) -159.3(5) . . .
C(5) Ru(1) C(3) C(2) -80.1(3) . . .
C(5) Ru(1) C(3) C(4) 36.4(2) . . .
C(5) Ru(1) C(3) C(8) 161.2(5) . . .
C(4) Ru(1) C(5) C(1) 114.8(3) . . .
C(4) Ru(1) C(5) C(10) -123.4(5) . . .
C(5) Ru(1) C(4) C(3) -119.4(4) . . .
C(5) Ru(1) C(4) C(9) 119.5(6) . . .
Ru(1) P(1) P(2) Ru(1) -52.51(10) . . 2_555
Ru(1) P(1) P(2) C(13) -176.63(18) . . .
Ru(1) P(1) P(2) C(14) 78.91(18) . . .
C(11) P(1) P(2) Ru(1) 78.72(19) . . 2_555
C(11) P(1) P(2) C(13) -45.4(2) . . .
C(11) P(1) P(2) C(14) -149.9(2) . . .
C(12) P(1) P(2) Ru(1) -176.35(18) . . 2_555
C(12) P(1) P(2) C(13) 59.5(2) . . .
C(12) P(1) P(2) C(14) -44.9(2) . . .
Ru(1) C(1) C(2) C(3) -63.2(2) . . .
Ru(1) C(1) C(2) C(7) 120.2(3) . . .
Ru(1) C(1) C(5) C(4) 65.0(2) . . .
Ru(1) C(1) C(5) C(10) -129.1(3) . . .
C(2) C(1) C(5) Ru(1) -59.9(2) . . .
C(2) C(1) C(5) C(4) 5.1(4) . . .
C(2) C(1) C(5) C(10) 171.0(3) . . .
C(5) C(1) C(2) Ru(1) 59.6(2) . . .
C(5) C(1) C(2) C(3) -3.6(4) . . .
C(5) C(1) C(2) C(7) 179.8(3) . . .
C(6) C(1) C(2) Ru(1) -133.0(3) . . .
C(6) C(1) C(2) C(3) 163.8(3) . . .
C(6) C(1) C(2) C(7) -12.8(6) . . .
C(6) C(1) C(5) Ru(1) 132.4(3) . . .
C(6) C(1) C(5) C(4) -162.7(3) . . .
C(6) C(1) C(5) C(10) 3.3(5) . . .
Ru(1) C(2) C(3) C(4) -63.6(2) . . .
Ru(1) C(2) C(3) C(8) 122.1(3) . . .
C(1) C(2) C(3) Ru(1) 64.3(2) . . .
C(1) C(2) C(3) C(4) 0.7(4) . . .
C(1) C(2) C(3) C(8) -173.6(3) . . .
C(7) C(2) C(3) Ru(1) -119.0(3) . . .
C(7) C(2) C(3) C(4) 177.4(3) . . .
C(7) C(2) C(3) C(8) 3.1(6) . . .
Ru(1) C(3) C(4) C(5) -60.0(2) . . .
Ru(1) C(3) C(4) C(9) 130.2(4) . . .
C(2) C(3) C(4) Ru(1) 62.5(2) . . .
C(2) C(3) C(4) C(5) 2.5(4) . . .
C(2) C(3) C(4) C(9) -167.3(3) . . .
C(8) C(3) C(4) Ru(1) -123.5(4) . . .
C(8) C(3) C(4) C(5) 176.5(3) . . .
C(8) C(3) C(4) C(9) 6.7(6) . . .
Ru(1) C(4) C(5) C(1) -65.0(2) . . .
Ru(1) C(4) C(5) C(10) 129.3(4) . . .
C(3) C(4) C(5) Ru(1) 60.4(2) . . .
C(3) C(4) C(5) C(1) -4.7(4) . . .
C(3) C(4) C(5) C(10) -170.4(3) . . .
C(9) C(4) C(5) Ru(1) -129.7(4) . . .
C(9) C(4) C(5) C(1) 165.3(3) . . .
C(9) C(4) C(5) C(10) -0.4(6) . . .
